data_2007038
loop_
_publ_author_name
'B\"aumer, Ulrich'
'Engelen, Bernward'
'M\"uller, Holger'

_publ_section_title
;
 Intralayer Hydrogen Bonding in CdSeO~3~.H~2~O
;
_journal_issue 2
_journal_name_full 'Acta Crystallographica Section C'
_journal_page_first 169
_journal_page_last 171
_journal_paper_doi 10.1107/S0108270197014042
_journal_volume 54
_journal_year 1998
_chemical_formula_moiety CdSeO3,H2O
_chemical_formula_structural CdSeO3,H2O
_chemical_formula_sum 'Cd H2 O4 Se'
_chemical_formula_weight 257.38
_chemical_name_common 'Cadmium selenite monohydrate'
_chemical_name_systematic
;
Cadmium trioxoxselenate(IV) monohydrate
;
_space_group_IT_number 62
_symmetry_cell_setting orthorhombic
_symmetry_space_group_name_Hall '-P 2ac 2n'
_symmetry_space_group_name_H-M 'P n m a'
_audit_creation_method SHELXL
_cell_angle_alpha 90.00
_cell_angle_beta 90.00
_cell_angle_gamma 90.00
_cell_formula_units_Z 4
_cell_length_a 13.180(2)
_cell_length_b 5.8904(8)
_cell_length_c 5.0560(5)
_cell_measurement_reflns_used 24
_cell_measurement_temperature 293(2)
_cell_measurement_theta_max 46.68
_cell_measurement_theta_min 10.02
_cell_volume 392.52(9)
_computing_cell_refinement 'LSUCR (Evans, Appleman & Handwerker, 1963)'
_computing_data_collection 'CAD4 Software (Enraf-Nonius, 1989)'
_computing_data_reduction 'NRCVAX (Gabe et al., 1989)'
_computing_molecular_graphics 'ORTEPII (Johnson, 1971), ATOMS (Dowty, 1995)'
_computing_publication_material SHELXL93
_computing_structure_refinement 'SHELXL93 (Sheldrick, 1993)'
_computing_structure_solution 'SHELXS86 (Sheldrick, 1986)'
_diffrn_ambient_temperature 293(2)
_diffrn_measurement_device 'Enraf-Nonius CAD4'
_diffrn_measurement_method '\w/2\q scans'
_diffrn_radiation_monochromator graphite
_diffrn_radiation_source 'fine-focus sealed tube'
_diffrn_radiation_type MoK\a
_diffrn_radiation_wavelength 0.71069
_diffrn_reflns_av_R_equivalents 0.0317
_diffrn_reflns_av_sigmaI/netI 0.0200
_diffrn_reflns_limit_h_max 18
_diffrn_reflns_limit_h_min -18
_diffrn_reflns_limit_k_max 0
_diffrn_reflns_limit_k_min -7
_diffrn_reflns_limit_l_max 6
_diffrn_reflns_limit_l_min -6
_diffrn_reflns_number 2265
_diffrn_reflns_theta_max 29.93
_diffrn_reflns_theta_min 3.09
_diffrn_standards_decay_% 1.2
_diffrn_standards_interval_count 300
_diffrn_standards_interval_time 60
_diffrn_standards_number 3
_exptl_absorpt_coefficient_mu 14.696
_exptl_absorpt_correction_T_max 0.116
_exptl_absorpt_correction_T_min 0.054
_exptl_absorpt_correction_type '\y scans (North, Phillips & Mathews 1968, and spherical (Bond, 1959)'
_exptl_crystal_colour Colourless
_exptl_crystal_density_diffrn 4.355
_exptl_crystal_density_meas 4.30
_exptl_crystal_density_method pycnometry
_exptl_crystal_description 'Transparent prism'
_exptl_crystal_F_000 464
_exptl_crystal_size_max 0.4
_exptl_crystal_size_mid 0.2
_exptl_crystal_size_min 0.1
_refine_diff_density_max 1.150
_refine_diff_density_min -0.821
_refine_ls_extinction_coef 0.0390(14)
_refine_ls_extinction_method SHELXL-93
_refine_ls_goodness_of_fit_all 1.290
_refine_ls_goodness_of_fit_obs 1.299
_refine_ls_hydrogen_treatment refxyz
_refine_ls_matrix_type full
_refine_ls_number_parameters 39
_refine_ls_number_reflns 609
_refine_ls_number_restraints 0
_refine_ls_restrained_S_all 1.290
_refine_ls_restrained_S_obs 1.299
_refine_ls_R_factor_all 0.0191
_refine_ls_R_factor_obs .0186
_refine_ls_shift/esd_max -0.001
_refine_ls_shift/esd_mean 0.000
_refine_ls_structure_factor_coef Fsqd
_refine_ls_weighting_details 'w = 1/[\s^2^(Fo^2^)+(0.0168P)^2^+0.5112P] where P=(Fo^2^+2Fc^2^)/3'
_refine_ls_weighting_scheme calc
_refine_ls_wR_factor_all 0.0440
_refine_ls_wR_factor_obs .0438
_reflns_number_observed 595
_reflns_number_total 609
_reflns_observed_criterion >2sigma(I)
_cod_data_source_file sk1149.cif
_cod_data_source_block I
_cod_depositor_comments
;
The following automatic conversions were performed:
'_geom_bond_publ_flag' value 'Y' changed to 'y' according to
'/home/saulius/struct/CIF-dictionaries/cif_core.dic' dictionary named
'cif_core.dic' version 2.4.1 from 2010-06-29 (12 times).

Automatic conversion script
Id: cif_fix_enum 1527 2010-12-29 10:47:43Z saulius 

The following automatic conversions were performed:

'_geom_bond_publ_flag' value 'Y' changed to 'y' according to
/home/saulius/struct/CIF-dictionaries/cif_core.dic dictionary named
'cif_core.dic' version 2.4.1 from 2010-06-29 (12
times).

'_geom_angle_publ_flag' value 'Y' changed to 'y' according
to /home/saulius/struct/CIF-dictionaries/cif_core.dic dictionary
named 'cif_core.dic' version 2.4.1 from 2010-06-29 (7 times).

Automatic conversion script
Id: cif_fix_values 1715 2011-07-08 13:25:40Z adriana 

The following automatic conversions were performed:

'_refine_ls_weighting_scheme' value 'calc w =
1/[\s^2^(Fo^2^)+(0.0168P)^2^+0.5112P] where P=(Fo^2^+2Fc^2^)/3' was
changed to 'calc'. New tag '_refine_ls_weighting_details' was
created. The value of the new tag was set to 'w =
1/[\s^2^(Fo^2^)+(0.0168P)^2^+0.5112P] where P=(Fo^2^+2Fc^2^)/3'.

Automatic conversion script
Id: cif_fix_values 3143 2015-03-26 13:38:13Z robertas 
;
_cod_original_formula_sum 'H2 Cd O4 Se'
_cod_database_code 2007038

loop_
_symmetry_equiv_pos_as_xyz
'x, y, z'
'-x+1/2, -y, z+1/2'
'-x, y+1/2, -z'
'x+1/2, -y+1/2, -z+1/2'
'-x, -y, -z'
'x-1/2, y, -z-1/2'
'x, -y-1/2, z'
'-x-1/2, y-1/2, z-1/2'

loop_
_atom_site_aniso_label
_atom_site_aniso_U_11
_atom_site_aniso_U_22
_atom_site_aniso_U_33
_atom_site_aniso_U_12
_atom_site_aniso_U_13
_atom_site_aniso_U_23
Cd .0201(2) .0172(2) .0127(2) .000 -.00231(8) .000
Se .0123(2) .0164(2) .0135(2) .000 -.00066(10) .000
O1 .029(2) .045(2) .0131(11) .000 .0012(11) .000
O2 .0279(10) .0141(8) .0167(7) -.0037(8) .0037(7) -.0009(7)
O3 .025(2) .025(2) .0198(13) .000 .0018(10) .000

loop_
_atom_site_label
_atom_site_fract_x
_atom_site_fract_y
_atom_site_fract_z
_atom_site_U_iso_or_equiv
_atom_site_thermal_displace_type
_atom_site_calc_flag
_atom_site_refinement_flags
_atom_site_occupancy
_atom_site_disorder_group
_atom_site_type_symbol
Cd .27185(2) .2500 .40234(5) .01666(12) Uani d S 1 . Cd
Se .40643(3) .7500 .48839(7) .01405(13) Uani d S 1 . Se
O1 .1357(3) .2500 .6813(6) .0290(7) Uani d S 1 . O
O2 .3410(2) .5330(3) .6386(3) .0196(4) Uani d . 1 . O
O3 .3980(3) .2500 .0846(6) .0233(6) Uani d S 1 . O
H .389(4) .137(8) -.037(8) .034(11) Uiso d . 1 . H

loop_
_atom_type_symbol
_atom_type_description
_atom_type_scat_dispersion_real
_atom_type_scat_dispersion_imag
_atom_type_scat_source
O O 0.0106 0.0060 'International Tables Vol C Tables 4.2.6.8 and 6.1.1.4'
H H 0.0000 0.0000 'International Tables Vol C Tables 4.2.6.8 and 6.1.1.4'
Se Se -0.0929 2.2259 'International Tables Vol C Tables 4.2.6.8 and 6.1.1.4'
Cd Cd -0.8075 1.2024 'International Tables Vol C Tables 4.2.6.8 and 6.1.1.4'

loop_
_geom_angle_atom_site_label_1
_geom_angle_atom_site_label_2
_geom_angle_atom_site_label_3
_geom_angle_site_symmetry_1
_geom_angle_site_symmetry_3
_geom_angle
_geom_angle_publ_flag
O2 Cd O2 . 7_565 95.93(10) ?
O2 Cd O1 . . 89.45(7) ?
O2 Cd O1 7_565 . 89.45(7) ?
O2 Cd O3 . . 94.46(7) ?
O2 Cd O3 7_565 . 94.46(7) ?
O1 Cd O3 . . 174.15(11) ?
O2 Cd O2 . 8_655 162.62(7) ?
O2 Cd O2 7_565 8_655 98.85(5) ?
O1 Cd O2 . 8_655 81.62(8) ?
O3 Cd O2 . 8_655 93.47(8) ?
O2 Cd O2 . 2_564 98.85(5) ?
O2 Cd O2 7_565 2_564 162.62(7) ?
O1 Cd O2 . 2_564 81.62(8) ?
O3 Cd O2 . 2_564 93.47(8) ?
O2 Cd O2 8_655 2_564 65.22(10) ?
O2 Cd Se . 2_564 131.10(5) ?
O2 Cd Se 7_565 2_564 131.10(5) ?
O1 Cd Se . 2_564 79.86(8) ?
O3 Cd Se . 2_564 94.29(8) ?
O2 Cd Se 8_655 2_564 32.61(5) ?
O2 Cd Se 2_564 2_564 32.61(5) ?
O1 Se O2 2_564 . 104.32(10) y
O1 Se O2 2_564 7_575 104.32(10) y
O2 Se O2 7_575 . 96.09(13) y
O1 Se Cd 2_564 2_565 112.02(12) ?
O2 Se Cd 7_575 2_565 48.04(7) ?
O2 Se Cd . 2_565 48.04(7) ?
Se O1 Cd 2_565 . 147.8(2) ?
Se O1 O2 2_565 2_565 38.76(7) ?
Cd O1 O2 . 2_565 116.52(13) ?
Se O1 O2 2_565 8_656 38.76(7) ?
Cd O1 O2 . 8_656 116.52(13) ?
O2 O1 O2 2_565 8_656 57.44(10) ?
Se O1 O3 2_565 2 95.91(9) ?
Cd O1 O3 . 2 90.89(9) ?
O2 O1 O3 2_565 2 128.81(11) ?
O2 O1 O3 8_656 2 71.88(7) ?
Se O1 O3 2_565 2_565 95.91(9) ?
Cd O1 O3 . 2_565 90.89(9) ?
O2 O1 O3 2_565 2_565 71.88(7) ?
O2 O1 O3 8_656 2_565 128.81(11) ?
O3 O1 O3 2 2_565 154.7(2) ?
Se O1 O2 2_565 8_655 152.03(9) ?
Cd O1 O2 . 8_655 50.46(6) ?
O2 O1 O2 2_565 8_655 167.0(2) ?
O2 O1 O2 8_656 8_655 124.78(8) ?
O3 O1 O2 2 8_655 57.24(7) ?
O3 O1 O2 2_565 8_655 106.18(10) ?
Se O1 O2 2_565 2_564 152.03(9) ?
Cd O1 O2 . 2_564 50.46(6) ?
O2 O1 O2 2_565 2_564 124.78(8) ?
O2 O1 O2 8_656 2_564 167.0(2) ?
O3 O1 O2 2 2_564 106.18(10) ?
O3 O1 O2 2_565 2_564 57.24(7) ?
O2 O1 O2 8_655 2_564 49.68(9) ?
Se O2 Cd . . 121.39(9) ?
Se O2 Cd . 2_565 99.34(9) ?
Cd O2 Cd . 2_565 116.41(9) y
Se O2 O2 . 7_575 41.96(7) ?
Cd O2 O2 . 7_575 137.96(5) ?
Cd O2 O2 2_565 7_575 57.39(5) ?
Se O2 O1 . 2_564 36.92(7) ?
Cd O2 O1 . 2_564 86.62(7) ?
Cd O2 O1 2_565 2_564 107.59(9) ?
O2 O2 O1 7_575 2_564 61.28(5) ?
Se O2 O3 . 1_556 129.84(11) ?
Cd O2 O3 . 1_556 95.28(8) ?
Cd O2 O3 2_565 1_556 92.01(8) ?
O2 O2 O3 7_575 1_556 125.05(5) ?
O1 O2 O3 2_564 1_556 157.12(12) ?
Se O2 O1 . 2_565 92.04(8) ?
Cd O2 O1 . 2_565 146.42(9) ?
Cd O2 O1 2_565 2_565 47.92(7) ?
O2 O2 O1 7_575 2_565 65.16(4) ?
O1 O2 O1 2_564 2_565 124.78(8) ?
O3 O2 O1 1_556 2_565 60.97(6) ?
Cd O3 O2 . 7_564 110.71(11) ?
Cd O3 O2 . 1_554 110.71(11) ?
Cd O3 O1 . 2_554 77.39(8) ?
O2 O3 O1 7_564 2_554 61.80(7) ?
O2 O3 O1 1_554 2_554 130.40(12) ?
Cd O3 O1 . 2_564 77.39(8) ?
O2 O3 O1 7_564 2_564 130.40(12) ?
O2 O3 O1 1_554 2_564 61.80(7) ?
O1 O3 O1 2_554 2_564 154.7(2) ?
Cd O3 H . . 112.(3) ?
O2 O3 H 7_564 . 13.(3) ?
O2 O3 H 1_554 . 82.(3) ?
O1 O3 H 2_554 . 52.(3) ?
O1 O3 H 2_564 . 143.(3) ?
H O H . 7_565 93(5) y
O3 H O2 . 7_564 161(4) y
O2 O3 O2 7_564 1_554 70.10(10) y

loop_
_geom_bond_atom_site_label_1
_geom_bond_atom_site_label_2
_geom_bond_site_symmetry_2
_geom_bond_distance
_geom_bond_publ_flag
Cd O1 . 2.283(3) y
Cd O2 . 2.245(2) y
Cd O2 7_565 2.245(2) y
Cd O2 8_655 2.372(2) y
Cd O2 2_564 2.372(2) y
Cd O3 . 2.312(3) y
Cd Se 2_564 3.1467(5) ?
Se O1 2_564 1.649(3) y
Se O2 . 1.719(2) y
Se O2 7_575 1.719(2) y
Se Cd 2_565 3.1467(5) ?
O1 Se 2_565 1.649(3) ?
O1 O2 2_565 2.660(3) ?
O1 O2 8_656 2.660(3) ?
O1 O3 2 3.0184(10) ?
O1 O3 2_565 3.0183(10) ?
O1 O2 8_655 3.042(3) ?
O1 O2 2_564 3.042(3) ?
O2 Cd 2_565 2.372(2) ?
O2 O2 7_575 2.556(4) ?
O2 O1 2_564 2.660(3) ?
O2 O3 1_556 2.903(3) ?
O2 O1 2_565 3.042(3) ?
O3 O2 1_554 2.903(3) ?
O3 O1 2_554 3.0183(10) ?
O3 O1 2_564 3.0183(10) ?
O3 H . .91(4) y
O3 H 7_565 .91(4) ?
H O2 7_564 2.02(4) y
O3 O2 7_564 2.903(3) y
